data_2220934
loop_
_publ_author_name
'Luo, Shu-Na'
'Chen, Lu'
'Gao, Yu-Xing'
'Xu, Peng-Xiang'
'Zhao, Yu-Fen'

_publ_section_title
;
 (<i>S</i>)-Benzyl 2-amino-3-(4-hydroxyphenyl)propanoate
;
_journal_coeditor_code WK2093
_journal_issue 2
_journal_name_full 'Acta Crystallographica Section E'
_journal_page_first o270
_journal_paper_doi 10.1107/S1600536808044218
_journal_volume 65
_journal_year 2009
_chemical_formula_iupac 'C16 H17 N O3'
_chemical_formula_moiety 'C16 H17 N O3'
_chemical_formula_sum 'C16 H17 N O3'
_chemical_formula_weight 271.31
_chemical_name_systematic
;
(<i>S</i>)-Benzyl 2-amino-3-(4-hydroxyphenyl)propanoate
;
_space_group_IT_number 19
_symmetry_cell_setting orthorhombic
_symmetry_space_group_name_Hall 'P 2ac 2ab'
_symmetry_space_group_name_H-M 'P 21 21 21'
_atom_sites_solution_hydrogens 'geom CH, N and OH from difmap'
_atom_sites_solution_primary direct
_atom_sites_solution_secondary difmap
_audit_creation_method SHELXL-97
_cell_angle_alpha 90.00
_cell_angle_beta 90.00
_cell_angle_gamma 90.00
_cell_formula_units_Z 4
_cell_length_a 5.1589(2)
_cell_length_b 15.1430(4)
_cell_length_c 18.6367(6)
_cell_measurement_reflns_used 2651
_cell_measurement_temperature 293(2)
_cell_measurement_theta_max 32.65
_cell_measurement_theta_min 2.68
_cell_volume 1455.92(8)
_computing_cell_refinement 'SMART (Bruker, 2001)'
_computing_data_collection 'SMART (Bruker, 2001)'
_computing_data_reduction 'SAINT (Bruker, 2001)'
_computing_molecular_graphics 'ORTEP-3 for Windows (Farrugia, 1997)'
_computing_publication_material 'SHELXL97 (Sheldrick, 2008)'
_computing_structure_refinement 'SHELXL97 (Sheldrick, 2008)'
_computing_structure_solution 'SHELXS97 (Sheldrick, 2008)'
_diffrn_ambient_temperature 293(2)
_diffrn_measured_fraction_theta_full 0.99
_diffrn_measured_fraction_theta_max 0.99
_diffrn_measurement_device_type 'Bruker APEX area-detector'
_diffrn_measurement_method '\f and \w'
_diffrn_radiation_monochromator graphite
_diffrn_radiation_source 'fine-focus sealed tube'
_diffrn_radiation_type MoK\a
_diffrn_radiation_wavelength 0.71073
_diffrn_reflns_av_R_equivalents 0.0306
_diffrn_reflns_av_sigmaI/netI 0.0324
_diffrn_reflns_limit_h_max 6
_diffrn_reflns_limit_h_min -5
_diffrn_reflns_limit_k_max 16
_diffrn_reflns_limit_k_min -18
_diffrn_reflns_limit_l_max 22
_diffrn_reflns_limit_l_min -22
_diffrn_reflns_number 8138
_diffrn_reflns_theta_full 26.00
_diffrn_reflns_theta_max 25.99
_diffrn_reflns_theta_min 2.69
_diffrn_standards_interval_count 0
_diffrn_standards_interval_time 0
_diffrn_standards_number 0
_exptl_absorpt_coefficient_mu 0.086
_exptl_absorpt_correction_T_max 0.985
_exptl_absorpt_correction_T_min 0.979
_exptl_absorpt_correction_type multi-scan
_exptl_absorpt_process_details '(SADABS; Bruker, 2001)'
_exptl_crystal_colour colorless
_exptl_crystal_density_diffrn 1.238
_exptl_crystal_density_method 'not measured'
_exptl_crystal_description plate
_exptl_crystal_F_000 576
_exptl_crystal_size_max 0.25
_exptl_crystal_size_mid 0.22
_exptl_crystal_size_min 0.18
_refine_diff_density_max 0.08
_refine_diff_density_min -0.10
_refine_ls_extinction_method none
_refine_ls_goodness_of_fit_ref 0.929
_refine_ls_hydrogen_treatment mixed
_refine_ls_matrix_type full
_refine_ls_number_parameters 193
_refine_ls_number_reflns 1672
_refine_ls_number_restraints 0
_refine_ls_restrained_S_all 0.929
_refine_ls_R_factor_all 0.054
_refine_ls_R_factor_gt 0.032
_refine_ls_shift/su_max 0.000
_refine_ls_shift/su_mean 0.000
_refine_ls_structure_factor_coef Fsqd
_refine_ls_weighting_details 'calc w=1/[\s^2^(Fo^2^)+(0.0454P)^2^] where P=(Fo^2^+2Fc^2^)/3'
_refine_ls_weighting_scheme calc
_refine_ls_wR_factor_gt 0.068
_refine_ls_wR_factor_ref 0.076
_reflns_number_gt 1172
_reflns_number_total 1672
_reflns_threshold_expression I>2\s(I)
_cod_data_source_file wk2093.cif
_cod_data_source_block I
_cod_database_code 2220934
_cod_database_fobs_code 2220934

loop_
_symmetry_equiv_pos_as_xyz
'x, y, z'
'-x+1/2, -y, z+1/2'
'x+1/2, -y+1/2, -z'
'-x, y+1/2, -z+1/2'

loop_
_atom_site_type_symbol
_atom_site_label
_atom_site_fract_x
_atom_site_fract_y
_atom_site_fract_z
_atom_site_U_iso_or_equiv
_atom_site_adp_type
_atom_site_calc_flag
_atom_site_refinement_flags
_atom_site_occupancy
_atom_site_disorder_assembly
_atom_site_disorder_group
O O1 0.4947(3) 0.30756(10) 0.45476(9) 0.0650(5) Uani d . 1 . .
O O2 0.8528(3) 0.38687(8) 0.43244(8) 0.0538(4) Uani d . 1 . .
O O3 0.7826(4) 0.60066(9) 0.17256(9) 0.0648(5) Uani d . 1 . .
N N1 0.7847(5) 0.15910(11) 0.39585(11) 0.0499(5) Uani d . 1 . .
C C1 0.7006(4) 0.31643(12) 0.42536(11) 0.0451(5) Uani d . 1 . .
C C2 0.8176(4) 0.25132(12) 0.37341(10) 0.0441(5) Uani d . 1 . .
H H2A 1.0032 0.2638 0.3688 0.053 Uiso calc R 1 . .
C C3 0.6894(5) 0.26200(12) 0.29951(11) 0.0564(6) Uani d . 1 . .
H H3B 0.7642 0.2188 0.2672 0.068 Uiso calc R 1 . .
H H3C 0.5065 0.2484 0.3042 0.068 Uiso calc R 1 . .
C C4 0.7151(5) 0.35192(13) 0.26566(11) 0.0491(5) Uani d . 1 . .
C C5 0.9175(5) 0.37134(14) 0.21981(12) 0.0598(6) Uani d . 1 . .
H H5A 1.0392 0.3278 0.2096 0.072 Uiso calc R 1 . .
C C6 0.9440(5) 0.45339(13) 0.18877(12) 0.0558(6) Uani d . 1 . .
H H6A 1.0822 0.4644 0.1580 0.067 Uiso calc R 1 . .
C C7 0.7680(4) 0.51880(12) 0.20290(11) 0.0470(5) Uani d . 1 . .
C C8 0.5653(5) 0.50079(14) 0.24802(13) 0.0591(6) Uani d . 1 . .
H H8A 0.4431 0.5443 0.2578 0.071 Uiso calc R 1 . .
C C9 0.5413(5) 0.41866(15) 0.27908(12) 0.0593(6) Uani d . 1 . .
H H9A 0.4034 0.4081 0.3100 0.071 Uiso calc R 1 . .
C C10 0.7522(5) 0.45997(13) 0.47444(13) 0.0634(6) Uani d . 1 . .
H H10A 0.7322 0.4426 0.5242 0.076 Uiso calc R 1 . .
H H10B 0.5845 0.4782 0.4562 0.076 Uiso calc R 1 . .
C C11 0.9434(5) 0.53384(13) 0.46821(13) 0.0531(6) Uani d . 1 . .
C C12 1.0032(7) 0.56917(19) 0.40256(15) 0.0943(10) Uani d . 1 . .
H H12A 0.9254 0.5469 0.3613 0.113 Uiso calc R 1 . .
C C13 1.1791(9) 0.6379(2) 0.39742(18) 0.1095(12) Uani d . 1 . .
H H13A 1.2166 0.6621 0.3527 0.131 Uiso calc R 1 . .
C C14 1.2967(7) 0.67010(17) 0.4564(2) 0.0909(9) Uani d . 1 . .
H H14A 1.4155 0.7161 0.4526 0.109 Uiso calc R 1 . .
C C15 1.2409(7) 0.63529(17) 0.52081(19) 0.0889(9) Uani d . 1 . .
H H15A 1.3218 0.6573 0.5617 0.107 Uiso calc R 1 . .
C C16 1.0650(6) 0.56733(15) 0.52689(14) 0.0687(7) Uani d . 1 . .
H H16A 1.0287 0.5439 0.5719 0.082 Uiso calc R 1 . .
H H1A 0.816(5) 0.1545(14) 0.4419(14) 0.060(7) Uiso d . 1 . .
H H1B 0.613(7) 0.1410(17) 0.3878(16) 0.091(9) Uiso d . 1 . .
H H3 0.941(6) 0.6089(16) 0.1494(15) 0.094(10) Uiso d . 1 . .

loop_
_atom_site_aniso_label
_atom_site_aniso_U_11
_atom_site_aniso_U_22
_atom_site_aniso_U_33
_atom_site_aniso_U_12
_atom_site_aniso_U_13
_atom_site_aniso_U_23
O1 0.0604(10) 0.0618(9) 0.0728(11) -0.0057(8) 0.0199(9) -0.0112(8)
O2 0.0563(8) 0.0399(7) 0.0652(9) -0.0023(7) 0.0044(8) -0.0138(7)
O3 0.0676(11) 0.0502(8) 0.0766(11) 0.0065(8) 0.0092(10) 0.0187(8)
N1 0.0652(13) 0.0378(9) 0.0467(11) -0.0001(9) -0.0009(11) 0.0004(8)
C1 0.0508(12) 0.0408(11) 0.0437(11) 0.0019(10) -0.0031(12) -0.0007(9)
C2 0.0483(11) 0.0380(10) 0.0460(11) -0.0029(9) 0.0014(11) -0.0021(9)
C3 0.0777(15) 0.0465(11) 0.0451(11) -0.0146(11) -0.0028(13) 0.0018(10)
C4 0.0586(13) 0.0472(11) 0.0415(10) -0.0079(11) -0.0026(12) -0.0003(10)
C5 0.0699(15) 0.0461(12) 0.0635(14) 0.0064(12) 0.0128(13) 0.0032(11)
C6 0.0559(13) 0.0546(12) 0.0570(14) 0.0007(12) 0.0147(12) 0.0098(12)
C7 0.0496(12) 0.0444(11) 0.0471(11) -0.0031(10) -0.0049(12) 0.0088(10)
C8 0.0538(14) 0.0585(13) 0.0649(14) 0.0130(12) 0.0075(14) 0.0120(12)
C9 0.0514(13) 0.0703(15) 0.0563(14) -0.0020(12) 0.0105(12) 0.0134(12)
C10 0.0730(16) 0.0474(11) 0.0698(13) 0.0002(13) 0.0112(15) -0.0183(11)
C11 0.0631(14) 0.0418(11) 0.0544(13) 0.0020(11) 0.0010(13) -0.0077(10)
C12 0.138(3) 0.0831(18) 0.0616(17) -0.036(2) -0.002(2) -0.0094(15)
C13 0.163(4) 0.088(2) 0.0770(19) -0.036(2) 0.021(2) 0.0098(18)
C14 0.106(2) 0.0549(14) 0.111(2) -0.0181(16) 0.009(2) -0.0092(17)
C15 0.104(2) 0.0669(16) 0.096(2) -0.0152(18) -0.025(2) -0.0109(17)
C16 0.0863(18) 0.0553(14) 0.0645(15) -0.0028(14) -0.0128(16) -0.0006(13)

loop_
_atom_type_symbol
_atom_type_description
_atom_type_scat_dispersion_real
_atom_type_scat_dispersion_imag
_atom_type_scat_source
C C 0.0033 0.0000 'International Tables Vol C Tables 4.2.6.8 and 6.1.1.4'
H H 0.0000 0.0000 'International Tables Vol C Tables 4.2.6.8 and 6.1.1.4'
N N 0.0061 0.0000 'International Tables Vol C Tables 4.2.6.8 and 6.1.1.4'
O O 0.0106 0.0000 'International Tables Vol C Tables 4.2.6.8 and 6.1.1.4'

loop_
_geom_angle_atom_site_label_1
_geom_angle_atom_site_label_2
_geom_angle_atom_site_label_3
_geom_angle_site_symmetry_1
_geom_angle_site_symmetry_3
_geom_angle
_geom_angle_publ_flag
C1 O2 C10 . . 116.97(16) no
C7 O3 H3 . . 111.3(16) no
C2 N1 H1A . . 109.5(15) no
C2 N1 H1B . . 109.9(16) no
H1A N1 H1B . . 108(3) no
O1 C1 O2 . . 124.43(19) no
O1 C1 C2 . . 124.95(19) no
O2 C1 C2 . . 110.58(18) no
N1 C2 C1 . . 113.15(16) no
N1 C2 C3 . . 107.82(16) no
C1 C2 C3 . . 109.55(17) no
N1 C2 H2A . . 108.7 no
C1 C2 H2A . . 108.7 no
C3 C2 H2A . . 108.7 no
C4 C3 C2 . . 115.65(16) no
C4 C3 H3B . . 108.4 no
C2 C3 H3B . . 108.4 no
C4 C3 H3C . . 108.4 no
C2 C3 H3C . . 108.4 no
H3B C3 H3C . . 107.4 no
C9 C4 C5 . . 116.71(19) no
C9 C4 C3 . . 122.1(2) no
C5 C4 C3 . . 121.2(2) no
C6 C5 C4 . . 121.8(2) no
C6 C5 H5A . . 119.1 no
C4 C5 H5A . . 119.1 no
C7 C6 C5 . . 120.4(2) no
C7 C6 H6A . . 119.8 no
C5 C6 H6A . . 119.8 no
O3 C7 C8 . . 118.5(2) no
O3 C7 C6 . . 122.7(2) no
C8 C7 C6 . . 118.71(18) no
C7 C8 C9 . . 120.4(2) no
C7 C8 H8A . . 119.8 no
C9 C8 H8A . . 119.8 no
C4 C9 C8 . . 121.9(2) no
C4 C9 H9A . . 119.0 no
C8 C9 H9A . . 119.0 no
O2 C10 C11 . . 107.02(19) no
O2 C10 H10A . . 110.3 no
C11 C10 H10A . . 110.3 no
O2 C10 H10B . . 110.3 no
C11 C10 H10B . . 110.3 no
H10A C10 H10B . . 108.6 no
C16 C11 C12 . . 118.0(2) no
C16 C11 C10 . . 121.4(2) no
C12 C11 C10 . . 120.6(2) no
C11 C12 C13 . . 120.2(3) no
C11 C12 H12A . . 119.9 no
C13 C12 H12A . . 119.9 no
C14 C13 C12 . . 120.7(3) no
C14 C13 H13A . . 119.6 no
C12 C13 H13A . . 119.6 no
C15 C14 C13 . . 119.4(3) no
C15 C14 H14A . . 120.3 no
C13 C14 H14A . . 120.3 no
C14 C15 C16 . . 120.6(3) no
C14 C15 H15A . . 119.7 no
C16 C15 H15A . . 119.7 no
C11 C16 C15 . . 121.1(3) no
C11 C16 H16A . . 119.4 no
C15 C16 H16A . . 119.4 no

loop_
_geom_bond_atom_site_label_1
_geom_bond_atom_site_label_2
_geom_bond_site_symmetry_2
_geom_bond_distance
_geom_bond_publ_flag
O1 C1 . 1.203(2) no
O2 C1 . 1.331(2) no
O2 C10 . 1.452(2) no
O3 C7 . 1.365(2) no
O3 H3 . 0.93(3) no
N1 C2 . 1.467(3) no
N1 H1A . 0.88(2) no
N1 H1B . 0.94(3) no
C1 C2 . 1.508(3) no
C2 C3 . 1.536(3) no
C2 H2A . 0.9800 no
C3 C4 . 1.506(3) no
C3 H3B . 0.9700 no
C3 H3C . 0.9700 no
C4 C9 . 1.374(3) no
C4 C5 . 1.381(3) no
C5 C6 . 1.377(3) no
C5 H5A . 0.9300 no
C6 C7 . 1.369(3) no
C6 H6A . 0.9300 no
C7 C8 . 1.369(3) no
C8 C9 . 1.377(3) no
C8 H8A . 0.9300 no
C9 H9A . 0.9300 no
C10 C11 . 1.496(3) no
C10 H10A . 0.9700 no
C10 H10B . 0.9700 no
C11 C16 . 1.359(3) no
C11 C12 . 1.371(4) no
C12 C13 . 1.384(5) no
C12 H12A . 0.9300 no
C13 C14 . 1.348(5) no
C13 H13A . 0.9300 no
C14 C15 . 1.341(4) no
C14 H14A . 0.9300 no
C15 C16 . 1.377(4) no
C15 H15A . 0.9300 no
C16 H16A . 0.9300 no

loop_
_geom_hbond_atom_site_label_D
_geom_hbond_atom_site_label_H
_geom_hbond_atom_site_label_A
_geom_hbond_site_symmetry_A
_geom_hbond_distance_DH
_geom_hbond_distance_HA
_geom_hbond_distance_DA
_geom_hbond_angle_DHA
O3 H3 N1 4_755 0.93(3) 1.82(3) 2.718(3) 163(2)
N1 H1A O1 3_556 0.88(2) 2.21(3) 3.030(3) 156(2)

loop_
_geom_torsion_atom_site_label_1
_geom_torsion_atom_site_label_2
_geom_torsion_atom_site_label_3
_geom_torsion_atom_site_label_4
_geom_torsion_site_symmetry_1
_geom_torsion_site_symmetry_2
_geom_torsion_site_symmetry_3
_geom_torsion_site_symmetry_4
_geom_torsion
_geom_torsion_publ_flag
C10 O2 C1 O1 . . . . -4.7(3) no
C10 O2 C1 C2 . . . . 173.19(16) no
O1 C1 C2 N1 . . . . -41.7(3) no
O2 C1 C2 N1 . . . . 140.49(19) no
O1 C1 C2 C3 . . . . 78.7(2) no
O2 C1 C2 C3 . . . . -99.2(2) no
N1 C2 C3 C4 . . . . -177.03(19) no
C1 C2 C3 C4 . . . . 59.4(3) no
C2 C3 C4 C9 . . . . -87.4(3) no
C2 C3 C4 C5 . . . . 92.1(2) no
C9 C4 C5 C6 . . . . -0.2(3) no
C3 C4 C5 C6 . . . . -179.7(2) no
C4 C5 C6 C7 . . . . 0.1(4) no
C5 C6 C7 O3 . . . . -178.8(2) no
C5 C6 C7 C8 . . . . -0.3(3) no
O3 C7 C8 C9 . . . . 179.2(2) no
C6 C7 C8 C9 . . . . 0.7(3) no
C5 C4 C9 C8 . . . . 0.6(3) no
C3 C4 C9 C8 . . . . -180.0(2) no
C7 C8 C9 C4 . . . . -0.8(4) no
C1 O2 C10 C11 . . . . -174.17(19) no
O2 C10 C11 C16 . . . . -119.4(2) no
O2 C10 C11 C12 . . . . 59.8(3) no
C16 C11 C12 C13 . . . . -1.1(4) no
C10 C11 C12 C13 . . . . 179.6(3) no
C11 C12 C13 C14 . . . . 1.0(6) no
C12 C13 C14 C15 . . . . -0.3(6) no
C13 C14 C15 C16 . . . . -0.1(5) no
C12 C11 C16 C15 . . . . 0.7(4) no
C10 C11 C16 C15 . . . . 179.9(2) no
C14 C15 C16 C11 . . . . -0.1(4) no

loop_
_cod_related_entry_id
_cod_related_entry_database
_cod_related_entry_code
1 ChemSpider 94377
